data_1552583
loop_
_publ_author_name
'Su, Jun-Cheng'
'Cheng, Wen'
'Song, Jian-Guo'
'Zhong, Yuan-Lin'
'Huang, Xiao-Jun'
'Jiang, Ren-Wang'
'Li, Yao-Lan'
'Li, Man-Mei'
'Ye, Wen-Cai'
'Wang, Ying'

_publ_section_title
;
 Macrocyclic Diterpenoids from <i>Euphorbia helioscopia</i> and Their
 Potential Anti-inflammatory Activity.
;
_journal_issue 10
_journal_name_full 'Journal of natural products'
_journal_page_first 2818
_journal_page_last 2827
_journal_paper_doi 10.1021/acs.jnatprod.9b00519
_journal_volume 82
_journal_year 2019
_chemical_absolute_configuration rm
_chemical_compound_source 'Euphorbia helioscopia'
_chemical_formula_moiety 'C33 H42 O9, C H Cl3'
_chemical_formula_sum 'C34 H43 Cl3 O9'
_chemical_formula_weight 702.03
_chemical_name_common 'Heliojatrone C'
_chemical_name_systematic 'Heliojatrone C'
_space_group_crystal_system orthorhombic
_space_group_IT_number 19
_space_group_name_Hall 'P 2ac 2ab'
_space_group_name_H-M_alt 'P 21 21 21'
_atom_sites_solution_hydrogens geom
_atom_sites_solution_primary dual
_audit_creation_date 2017-09-14
_audit_creation_method
;
Olex2 1.2
(compiled 2017.01.04 svn.r3372 for OlexSys, GUI svn.r5289)
;
_audit_update_record
;
2019-06-04 deposited with the CCDC.	2019-06-04 downloaded from the CCDC.
;
_cell_angle_alpha 90
_cell_angle_beta 90
_cell_angle_gamma 90
_cell_formula_units_Z 4
_cell_length_a 10.4846(7)
_cell_length_b 13.8805(10)
_cell_length_c 24.7259(12)
_cell_measurement_reflns_used 7568
_cell_measurement_temperature 100.00(10)
_cell_measurement_theta_max 73.5220
_cell_measurement_theta_min 3.6600
_cell_volume 3598.4(4)
_computing_cell_refinement 'CrysAlisPro 1.171.38.43f (Rigaku OD, 2015)'
_computing_data_collection 'CrysAlisPro 1.171.38.43f (Rigaku OD, 2015)'
_computing_data_reduction 'CrysAlisPro 1.171.38.43f (Rigaku OD, 2015)'
_computing_molecular_graphics 'Olex2 (Dolomanov et al., 2009)'
_computing_publication_material 'Olex2 (Dolomanov et al., 2009)'
_computing_structure_refinement 'ShelXL (Sheldrick, 2015)'
_computing_structure_solution 'ShelXT (Sheldrick, 2015)'
_diffrn_ambient_environment N~2~
_diffrn_ambient_temperature 100.00(10)
_diffrn_detector 'CCD plate'
_diffrn_detector_area_resol_mean 5.2684
_diffrn_detector_type AtlasS2
_diffrn_measured_fraction_theta_full 0.994
_diffrn_measured_fraction_theta_max 0.978
_diffrn_measurement_details
;
List of Runs (angles in degrees, time in seconds):

  # Type    Start    End  Width  t~exp~   \w     \q     \k     \f   Frames
#--------------------------------------------------------------------------
  1  \w    -65.00  33.00   1.00    3.73    --  -40.98  37.00-150.00   98
  2  \w    -65.00  33.00   1.00    3.73    --  -40.98  37.00 -60.00   98
  3  \w      1.00  82.00   1.00    3.73    --   40.98 -99.00 -30.00   81
  4  \w     34.00 121.00   1.00   14.91    --  106.95-125.00  60.00   87
  5  \w    101.00 178.00   1.00   14.91    --  106.95 100.00 -26.00   77
  6  \w     79.00 178.00   1.00   14.91    --  106.95  30.00 150.00   99
  7  \w     31.00 135.00   1.00   14.91    --  106.95 -30.00-120.00  104
  8  \w     35.00 135.00   1.00   14.91    --  106.95 -61.00   0.00  100
;
_diffrn_measurement_device 'four-circle diffractometer'
_diffrn_measurement_device_type 'SuperNova, Dual, Cu at zero, AtlasS2'
_diffrn_measurement_method '\w scans'
_diffrn_orient_matrix_type 'CrysAlisPro convention (1999,Acta A55,543-557)'
_diffrn_orient_matrix_UB_11 -0.0007725000
_diffrn_orient_matrix_UB_12 -0.0189173000
_diffrn_orient_matrix_UB_13 0.0614226000
_diffrn_orient_matrix_UB_21 0.0460577000
_diffrn_orient_matrix_UB_22 0.1038179000
_diffrn_orient_matrix_UB_23 0.0101063000
_diffrn_orient_matrix_UB_31 -0.1395180000
_diffrn_orient_matrix_UB_32 0.0344200000
_diffrn_orient_matrix_UB_33 0.0029146000
_diffrn_radiation_monochromator mirror
_diffrn_radiation_probe x-ray
_diffrn_radiation_type CuK\a
_diffrn_radiation_wavelength 1.54184
_diffrn_reflns_av_R_equivalents 0.0373
_diffrn_reflns_av_unetI/netI 0.0430
_diffrn_reflns_Laue_measured_fraction_full 0.994
_diffrn_reflns_Laue_measured_fraction_max 0.978
_diffrn_reflns_limit_h_max 4
_diffrn_reflns_limit_h_min -12
_diffrn_reflns_limit_k_max 16
_diffrn_reflns_limit_k_min -17
_diffrn_reflns_limit_l_max 30
_diffrn_reflns_limit_l_min -30
_diffrn_reflns_number 15859
_diffrn_reflns_point_group_measured_fraction_full 0.977
_diffrn_reflns_point_group_measured_fraction_max 0.946
_diffrn_reflns_theta_full 67.684
_diffrn_reflns_theta_max 73.580
_diffrn_reflns_theta_min 3.575
_diffrn_source 'micro-focus sealed X-ray tube'
_diffrn_source_type 'SuperNova (Cu) X-ray Source'
_exptl_absorpt_coefficient_mu 2.728
_exptl_absorpt_correction_T_max 1.00000
_exptl_absorpt_correction_T_min 0.56419
_exptl_absorpt_correction_type multi-scan
_exptl_absorpt_process_details
;
CrysAlisPro 1.171.38.43f (Rigaku Oxford Diffraction, 2015)
Empirical absorption correction using spherical harmonics,
 implemented in SCALE3 ABSPACK scaling algorithm.
;
_exptl_crystal_colour colorless
_exptl_crystal_density_diffrn 1.296
_exptl_crystal_description blocks
_exptl_crystal_F_000 1480
_exptl_crystal_size_max 0.40
_exptl_crystal_size_mid 0.33
_exptl_crystal_size_min 0.24
_refine_diff_density_max 0.274
_refine_diff_density_min -0.326
_refine_diff_density_rms 0.048
_refine_ls_abs_structure_details
;
 Flack x determined using 2559 quotients [(I+)-(I-)]/[(I+)+(I-)]
 (Parsons, Flack and Wagner, Acta Cryst. B69 (2013) 249-259).
;
_refine_ls_abs_structure_Flack 0.001(7)
_refine_ls_extinction_method none
_refine_ls_goodness_of_fit_ref 1.020
_refine_ls_hydrogen_treatment constr
_refine_ls_matrix_type full
_refine_ls_number_parameters 423
_refine_ls_number_reflns 6865
_refine_ls_number_restraints 0
_refine_ls_restrained_S_all 1.020
_refine_ls_R_factor_all 0.0410
_refine_ls_R_factor_gt 0.0377
_refine_ls_shift/su_max 0.000
_refine_ls_shift/su_mean 0.000
_refine_ls_structure_factor_coef Fsqd
_refine_ls_weighting_details 'w=1/[\s^2^(Fo^2^)+(0.0563P)^2^+0.6806P] where P=(Fo^2^+2Fc^2^)/3'
_refine_ls_weighting_scheme calc
_refine_ls_wR_factor_gt 0.0980
_refine_ls_wR_factor_ref 0.1009
_reflns_Friedel_coverage 0.726
_reflns_Friedel_fraction_full 0.954
_reflns_Friedel_fraction_max 0.906
_reflns_number_gt 6419
_reflns_number_total 6865
_reflns_threshold_expression 'I > 2\s(I)'
_cod_data_source_file 1920612.cif
_cod_data_source_block bbd_1a
_cod_database_code 1552583
_shelx_shelxl_version_number 2016/6
_shelx_space_group_comment
;
The symmetry employed for this shelxl refinement is uniquely defined
by the following loop, which should always be used as a source of
symmetry information in preference to the above space-group names.
They are only intended as comments.
;
_reflns_odcompleteness_completeness 99.40
_reflns_odcompleteness_iscentric 1
_reflns_odcompleteness_theta 66.97
_olex2_refinement_description
;
1. Fixed Uiso
 At 1.2 times of:
  All C(H) groups, All C(H,H) groups
 At 1.5 times of:
  All C(H,H,H) groups
2.a Ternary CH refined with riding coordinates:
 C2(H2), C3(H3), C4(H4), C7(H7), C12(H12), C13(H13), C14(H14), C1S(H1S)
2.b Secondary CH2 refined with riding coordinates:
 C1(H1a,H1b), C8(H8a,H8b)
2.c Aromatic/amide H refined with riding coordinates:
 C5(H5), C11(H11), C3'(H3'), C4'(H4'), C5'(H5'), C6'(H6'), C7'(H7')
2.d Idealised Me refined as rotating group:
 C16(H16a,H16b,H16c), C17(H17a,H17b,H17c), C18(H18a,H18b,H18c), C19(H19a,H19b,
 H19c), C20(H20a,H20b,H20c), C9'(H9'a,H9'b,H9'c), C11'(H11a,H11b,H11c),
 C13'(H13a,H13b,H13c)
;
_olex2_date_sample_data_collection 2016-12-29
_olex2_submission_special_instructions 'No special instructions were received'
_oxdiff_exptl_absorpt_empirical_details
;
Empirical correction (ABSPACK) includes:
- Absorption correction using spherical harmonics
- Frame scaling
;
_oxdiff_exptl_absorpt_empirical_full_max 1.796
_oxdiff_exptl_absorpt_empirical_full_min 0.609

loop_
_space_group_symop_operation_xyz
'x, y, z'
'-x+1/2, -y, z+1/2'
'x+1/2, -y+1/2, -z'
'-x, y+1/2, -z+1/2'

loop_
_atom_site_label
_atom_site_type_symbol
_atom_site_fract_x
_atom_site_fract_y
_atom_site_fract_z
_atom_site_U_iso_or_equiv
_atom_site_adp_type
_atom_site_occupancy
_atom_site_site_symmetry_order
_atom_site_calc_flag
_atom_site_refinement_flags_posn
O1 O -0.84681(19) 0.26820(14) 0.21100(7) 0.0200(4) Uani 1 1 d .
O2 O -1.0551(2) 0.22718(16) 0.21453(8) 0.0282(5) Uani 1 1 d .
O3 O -0.76802(19) -0.06593(15) 0.22232(8) 0.0225(4) Uani 1 1 d .
O4 O -0.9634(2) -0.04766(17) 0.25938(9) 0.0313(5) Uani 1 1 d .
O5 O -0.5101(2) -0.17469(16) 0.13487(10) 0.0327(5) Uani 1 1 d .
O6 O -0.6546(2) 0.16675(16) 0.01642(7) 0.0239(4) Uani 1 1 d .
O7 O -0.4762(2) 0.2337(2) -0.01795(9) 0.0432(7) Uani 1 1 d .
O8 O -0.59135(19) 0.20412(14) 0.16123(7) 0.0201(4) Uani 1 1 d .
O9 O -0.4200(2) 0.29003(18) 0.13335(9) 0.0340(5) Uani 1 1 d .
C1 C -0.6781(3) 0.3159(2) 0.09171(11) 0.0244(6) Uani 1 1 d .
H1A H -0.596556 0.348530 0.089207 0.029 Uiso 1 1 calc R
H1B H -0.720813 0.319466 0.056965 0.029 Uiso 1 1 calc R
C2 C -0.7606(3) 0.3595(2) 0.13647(11) 0.0248(6) Uani 1 1 d .
H2 H -0.705353 0.373397 0.167472 0.030 Uiso 1 1 calc R
C3 C -0.8513(3) 0.2773(2) 0.15255(10) 0.0203(5) Uani 1 1 d .
H3 H -0.938442 0.291332 0.140512 0.024 Uiso 1 1 calc R
C4 C -0.8008(3) 0.18468(19) 0.12500(10) 0.0184(5) Uani 1 1 d .
H4 H -0.848793 0.175200 0.091396 0.022 Uiso 1 1 calc R
C5 C -0.8111(3) 0.0944(2) 0.15772(10) 0.0183(5) Uani 1 1 d .
H5 H -0.780050 0.096773 0.192924 0.022 Uiso 1 1 calc R
C6 C -0.8601(3) 0.0114(2) 0.14152(10) 0.0206(5) Uani 1 1 d .
C7 C -0.8268(3) -0.0818(2) 0.16985(11) 0.0219(6) Uani 1 1 d .
H7 H -0.904836 -0.119638 0.174834 0.026 Uiso 1 1 calc R
C8 C -0.7300(3) -0.1423(2) 0.13754(12) 0.0264(6) Uani 1 1 d .
H8A H -0.731468 -0.206882 0.152522 0.032 Uiso 1 1 calc R
H8B H -0.761976 -0.147045 0.100815 0.032 Uiso 1 1 calc R
C9 C -0.5896(3) -0.1113(2) 0.13393(11) 0.0237(6) Uani 1 1 d .
C10 C -0.3517(3) 0.0080(2) 0.18449(14) 0.0315(7) Uani 1 1 d .
C11 C -0.4116(3) 0.0117(2) 0.13683(13) 0.0271(6) Uani 1 1 d .
H11 H -0.362454 0.025651 0.106524 0.033 Uiso 1 1 calc R
C12 C -0.5516(3) -0.0048(2) 0.12812(11) 0.0220(6) Uani 1 1 d .
H12 H -0.596688 0.030743 0.156546 0.026 Uiso 1 1 calc R
C13 C -0.6007(3) 0.0345(2) 0.07302(10) 0.0226(6) Uani 1 1 d .
H13 H -0.690976 0.016853 0.070183 0.027 Uiso 1 1 calc R
C14 C -0.5928(3) 0.1456(2) 0.06755(10) 0.0208(5) Uani 1 1 d .
H14 H -0.502961 0.164675 0.065278 0.025 Uiso 1 1 calc R
C15 C -0.6609(3) 0.2103(2) 0.10976(10) 0.0205(5) Uani 1 1 d .
C16 C -0.8283(4) 0.4521(2) 0.12085(14) 0.0348(7) Uani 1 1 d .
H16A H -0.882865 0.440203 0.090402 0.052 Uiso 1 1 calc GR
H16B H -0.766244 0.500116 0.111455 0.052 Uiso 1 1 calc GR
H16C H -0.878447 0.474407 0.150798 0.052 Uiso 1 1 calc GR
C17 C -0.9413(3) -0.0024(2) 0.09158(12) 0.0284(6) Uani 1 1 d .
H17A H -0.970601 0.059128 0.078952 0.043 Uiso 1 1 calc GR
H17B H -1.013245 -0.042269 0.100229 0.043 Uiso 1 1 calc GR
H17C H -0.891457 -0.032830 0.063831 0.043 Uiso 1 1 calc GR
C18 C -0.4170(4) -0.0190(3) 0.23620(14) 0.0385(8) Uani 1 1 d .
H18A H -0.507682 -0.013946 0.231603 0.058 Uiso 1 1 calc GR
H18B H -0.389998 0.023675 0.264521 0.058 Uiso 1 1 calc GR
H18C H -0.395220 -0.084059 0.245622 0.058 Uiso 1 1 calc GR
C19 C -0.2106(3) 0.0271(3) 0.18932(19) 0.0454(9) Uani 1 1 d .
H19A H -0.169159 -0.028519 0.204287 0.068 Uiso 1 1 calc GR
H19B H -0.196863 0.081480 0.212571 0.068 Uiso 1 1 calc GR
H19C H -0.176006 0.040455 0.154166 0.068 Uiso 1 1 calc GR
C20 C -0.5315(3) -0.0128(2) 0.02527(12) 0.0326(7) Uani 1 1 d .
H20A H -0.578713 -0.001579 -0.007386 0.049 Uiso 1 1 calc GR
H20B H -0.524631 -0.080884 0.031498 0.049 Uiso 1 1 calc GR
H20C H -0.447672 0.014395 0.021802 0.049 Uiso 1 1 calc GR
C1' C -0.9538(3) 0.24063(19) 0.23639(11) 0.0210(5) Uani 1 1 d .
C2' C -0.9305(3) 0.22887(19) 0.29557(11) 0.0212(5) Uani 1 1 d .
C3' C -0.8212(3) 0.2647(2) 0.32024(11) 0.0244(6) Uani 1 1 d .
H3' H -0.758677 0.294333 0.299397 0.029 Uiso 1 1 calc R
C4' C -0.8048(3) 0.2565(2) 0.37574(12) 0.0299(7) Uani 1 1 d .
H4' H -0.732632 0.282097 0.392255 0.036 Uiso 1 1 calc R
C5' C -0.8972(3) 0.2098(2) 0.40652(11) 0.0295(6) Uani 1 1 d .
H5' H -0.886066 0.203357 0.443663 0.035 Uiso 1 1 calc R
C6' C -1.0055(3) 0.1727(2) 0.38225(11) 0.0263(6) Uani 1 1 d .
H6' H -1.066916 0.141676 0.403029 0.032 Uiso 1 1 calc R
C7' C -1.0223(3) 0.1821(2) 0.32661(11) 0.0237(6) Uani 1 1 d .
H7' H -1.094961 0.157076 0.310209 0.028 Uiso 1 1 calc R
C8' C -0.8502(3) -0.0471(2) 0.26398(12) 0.0245(6) Uani 1 1 d .
C9' C -0.7776(3) -0.0260(3) 0.31476(12) 0.0345(7) Uani 1 1 d .
H9'A H -0.735563 -0.083539 0.326921 0.052 Uiso 1 1 calc GR
H9'B H -0.835413 -0.004000 0.342199 0.052 Uiso 1 1 calc GR
H9'C H -0.715113 0.022989 0.307730 0.052 Uiso 1 1 calc GR
C10' C -0.5876(3) 0.2149(2) -0.02164(11) 0.0291(7) Uani 1 1 d .
C11' C -0.6735(4) 0.2407(3) -0.06782(13) 0.0432(9) Uani 1 1 d .
H11A H -0.701108 0.182938 -0.085711 0.065 Uiso 1 1 calc GR
H11B H -0.628118 0.280656 -0.092967 0.065 Uiso 1 1 calc GR
H11C H -0.746499 0.274933 -0.054370 0.065 Uiso 1 1 calc GR
C12' C -0.4773(3) 0.2480(2) 0.16815(11) 0.0247(6) Uani 1 1 d .
C13' C -0.4321(3) 0.2385(2) 0.22553(12) 0.0299(6) Uani 1 1 d .
H13A H -0.437316 0.299957 0.243186 0.045 Uiso 1 1 calc GR
H13B H -0.345233 0.216553 0.225779 0.045 Uiso 1 1 calc GR
H13C H -0.484742 0.192867 0.244314 0.045 Uiso 1 1 calc GR
Cl1 Cl -0.88805(8) -0.20402(7) -0.00991(3) 0.03780(19) Uani 1 1 d .
Cl2 Cl -0.92806(12) -0.02885(7) -0.07130(5) 0.0584(3) Uani 1 1 d .
Cl3 Cl -1.14294(11) -0.13842(10) -0.03270(5) 0.0675(4) Uani 1 1 d .
C1S C -0.9859(4) -0.1448(3) -0.05734(14) 0.0394(8) Uani 1 1 d .
H1S H -0.986031 -0.182153 -0.090976 0.047 Uiso 1 1 calc R

loop_
_atom_site_aniso_label
_atom_site_aniso_U_11
_atom_site_aniso_U_22
_atom_site_aniso_U_33
_atom_site_aniso_U_23
_atom_site_aniso_U_13
_atom_site_aniso_U_12
O1 0.0214(10) 0.0225(9) 0.0160(8) -0.0004(7) 0.0022(7) 0.0016(8)
O2 0.0241(12) 0.0303(11) 0.0301(9) 0.0016(9) -0.0008(8) -0.0062(9)
O3 0.0201(10) 0.0224(10) 0.0249(9) 0.0026(8) -0.0004(7) 0.0006(8)
O4 0.0258(14) 0.0336(12) 0.0346(11) 0.0008(9) 0.0055(9) 0.0045(9)
O5 0.0274(12) 0.0235(10) 0.0473(12) -0.0014(9) 0.0037(10) 0.0045(9)
O6 0.0225(10) 0.0314(11) 0.0178(8) -0.0006(8) 0.0005(7) -0.0011(8)
O7 0.0284(14) 0.0681(18) 0.0331(11) 0.0196(12) 0.0007(9) -0.0109(12)
O8 0.0199(10) 0.0220(9) 0.0185(8) 0.0000(7) -0.0027(7) -0.0024(8)
O9 0.0285(12) 0.0403(13) 0.0334(10) 0.0005(10) 0.0027(9) -0.0136(10)
C1 0.0259(16) 0.0224(14) 0.0248(12) 0.0049(11) 0.0029(11) -0.0011(11)
C2 0.0288(16) 0.0222(14) 0.0232(12) 0.0022(11) 0.0015(11) -0.0002(12)
C3 0.0233(15) 0.0223(13) 0.0153(10) 0.0019(10) -0.0005(10) 0.0025(11)
C4 0.0181(14) 0.0204(13) 0.0169(10) -0.0009(10) -0.0006(9) 0.0011(10)
C5 0.0148(13) 0.0204(13) 0.0197(11) 0.0004(10) 0.0001(9) 0.0016(10)
C6 0.0137(13) 0.0239(14) 0.0241(11) 0.0008(11) 0.0016(10) -0.0003(10)
C7 0.0177(14) 0.0201(13) 0.0280(13) -0.0009(11) 0.0006(11) -0.0023(10)
C8 0.0255(16) 0.0201(13) 0.0338(14) -0.0048(12) 0.0020(12) -0.0001(12)
C9 0.0219(15) 0.0236(14) 0.0256(12) -0.0033(11) 0.0024(11) 0.0009(12)
C10 0.0240(16) 0.0202(14) 0.0503(17) 0.0006(13) -0.0068(13) 0.0006(12)
C11 0.0211(15) 0.0211(13) 0.0392(15) -0.0014(12) 0.0031(12) 0.0015(11)
C12 0.0204(15) 0.0214(13) 0.0241(12) -0.0023(10) 0.0022(10) -0.0007(11)
C13 0.0225(15) 0.0246(14) 0.0208(11) -0.0030(11) 0.0027(11) -0.0001(11)
C14 0.0203(14) 0.0256(13) 0.0166(10) 0.0005(10) 0.0000(10) 0.0000(11)
C15 0.0221(15) 0.0231(13) 0.0162(10) 0.0002(10) -0.0017(10) -0.0004(11)
C16 0.044(2) 0.0216(15) 0.0390(16) 0.0082(13) 0.0096(14) 0.0076(14)
C17 0.0232(16) 0.0314(16) 0.0307(13) -0.0043(12) -0.0061(12) -0.0019(12)
C18 0.038(2) 0.0374(18) 0.0402(16) 0.0035(15) -0.0161(15) -0.0031(15)
C19 0.0251(19) 0.0325(18) 0.079(3) -0.0039(18) -0.0138(18) 0.0017(14)
C20 0.0391(19) 0.0299(15) 0.0286(13) -0.0046(12) 0.0095(13) 0.0039(14)
C1' 0.0237(15) 0.0158(12) 0.0236(12) -0.0012(10) 0.0023(11) 0.0016(11)
C2' 0.0239(15) 0.0172(12) 0.0226(12) -0.0015(10) 0.0048(10) 0.0029(11)
C3' 0.0236(15) 0.0272(14) 0.0226(12) 0.0027(11) 0.0044(11) -0.0019(12)
C4' 0.0290(17) 0.0368(17) 0.0239(13) 0.0012(12) -0.0009(12) -0.0061(14)
C5' 0.0347(18) 0.0321(15) 0.0218(12) 0.0006(12) 0.0053(12) -0.0003(14)
C6' 0.0293(17) 0.0239(13) 0.0257(13) 0.0018(11) 0.0084(11) -0.0031(12)
C7' 0.0258(16) 0.0188(13) 0.0264(13) -0.0025(11) 0.0039(11) -0.0022(11)
C8' 0.0254(18) 0.0204(13) 0.0279(13) 0.0060(11) 0.0043(11) 0.0033(11)
C9' 0.0349(19) 0.0410(19) 0.0277(13) 0.0022(14) -0.0020(13) 0.0104(15)
C10' 0.0322(18) 0.0350(16) 0.0202(12) 0.0033(12) 0.0040(11) 0.0013(14)
C11' 0.036(2) 0.069(3) 0.0245(13) 0.0095(16) 0.0011(13) 0.0059(18)
C12' 0.0203(15) 0.0244(14) 0.0295(13) -0.0064(12) -0.0024(11) -0.0019(11)
C13' 0.0308(17) 0.0289(15) 0.0298(14) -0.0033(12) -0.0107(12) -0.0017(13)
Cl1 0.0407(5) 0.0426(4) 0.0301(3) -0.0028(3) 0.0004(3) 0.0045(3)
Cl2 0.0756(8) 0.0345(4) 0.0650(6) 0.0098(4) 0.0261(5) -0.0015(5)
Cl3 0.0396(6) 0.0799(8) 0.0831(7) 0.0443(7) -0.0043(5) 0.0022(5)
C1S 0.051(2) 0.0316(17) 0.0355(15) 0.0027(14) -0.0024(15) 0.0021(16)

loop_
_atom_type_symbol
_atom_type_description
_atom_type_scat_dispersion_real
_atom_type_scat_dispersion_imag
_atom_type_scat_source
C C 0.0181 0.0091 'International Tables Vol C Tables 4.2.6.8 and 6.1.1.4'
H H 0.0000 0.0000 'International Tables Vol C Tables 4.2.6.8 and 6.1.1.4'
Cl Cl 0.3639 0.7018 'International Tables Vol C Tables 4.2.6.8 and 6.1.1.4'
O O 0.0492 0.0322 'International Tables Vol C Tables 4.2.6.8 and 6.1.1.4'

loop_
_geom_angle_atom_site_label_1
_geom_angle_atom_site_label_2
_geom_angle_atom_site_label_3
_geom_angle
C1' O1 C3 117.6(2)
C8' O3 C7 115.7(2)
C10' O6 C14 118.4(2)
C12' O8 C15 121.5(2)
C2 C1 C15 103.5(2)
C1 C2 C3 104.0(2)
C16 C2 C1 114.5(2)
C16 C2 C3 113.9(3)
O1 C3 C2 107.5(2)
O1 C3 C4 110.8(2)
C2 C3 C4 106.9(2)
C3 C4 C15 103.8(2)
C5 C4 C3 115.7(2)
C5 C4 C15 113.0(2)
C6 C5 C4 126.4(2)
C5 C6 C7 121.0(2)
C5 C6 C17 125.2(3)
C17 C6 C7 113.6(2)
O3 C7 C6 112.4(2)
O3 C7 C8 105.5(2)
C6 C7 C8 112.2(2)
C9 C8 C7 120.6(2)
O5 C9 C8 117.0(3)
O5 C9 C12 121.5(3)
C8 C9 C12 121.5(3)
C11 C10 C18 123.2(3)
C11 C10 C19 121.6(3)
C18 C10 C19 115.2(3)
C10 C11 C12 125.5(3)
C9 C12 C13 109.5(2)
C11 C12 C9 112.7(2)
C11 C12 C13 113.3(2)
C14 C13 C12 114.1(2)
C20 C13 C12 111.5(2)
C20 C13 C14 109.5(2)
O6 C14 C13 104.7(2)
O6 C14 C15 105.3(2)
C13 C14 C15 119.5(2)
O8 C15 C1 111.4(2)
O8 C15 C4 104.17(19)
O8 C15 C14 108.7(2)
C1 C15 C4 100.2(2)
C1 C15 C14 114.2(2)
C14 C15 C4 117.7(2)
O1 C1' C2' 110.7(2)
O2 C1' O1 124.8(2)
O2 C1' C2' 124.5(3)
C3' C2' C1' 121.7(3)
C3' C2' C7' 119.7(3)
C7' C2' C1' 118.6(3)
C4' C3' C2' 120.5(3)
C3' C4' C5' 119.5(3)
C6' C5' C4' 120.5(3)
C5' C6' C7' 119.9(3)
C2' C7' C6' 120.0(3)
O3 C8' C9' 110.4(3)
O4 C8' O3 123.6(3)
O4 C8' C9' 126.0(3)
O6 C10' C11' 109.7(3)
O7 C10' O6 124.0(3)
O7 C10' C11' 126.3(3)
O8 C12' C13' 111.0(3)
O9 C12' O8 124.8(3)
O9 C12' C13' 124.2(3)
Cl2 C1S Cl1 111.0(2)
Cl2 C1S Cl3 110.2(2)
Cl3 C1S Cl1 109.76(19)

loop_
_geom_bond_atom_site_label_1
_geom_bond_atom_site_label_2
_geom_bond_distance
O1 C3 1.451(3)
O1 C1' 1.341(4)
O2 C1' 1.206(4)
O3 C7 1.453(3)
O3 C8' 1.368(3)
O4 C8' 1.193(4)
O5 C9 1.211(4)
O6 C14 1.450(3)
O6 C10' 1.351(4)
O7 C10' 1.200(4)
O8 C15 1.469(3)
O8 C12' 1.353(4)
O9 C12' 1.201(4)
C1 C2 1.530(4)
C1 C15 1.542(4)
C2 C3 1.538(4)
C2 C16 1.517(4)
C3 C4 1.548(4)
C4 C5 1.496(4)
C4 C15 1.556(4)
C5 C6 1.323(4)
C6 C7 1.512(4)
C6 C17 1.512(4)
C7 C8 1.540(4)
C8 C9 1.537(4)
C9 C12 1.538(4)
C10 C11 1.336(5)
C10 C18 1.498(5)
C10 C19 1.507(5)
C11 C12 1.501(4)
C12 C13 1.555(4)
C13 C14 1.550(4)
C13 C20 1.534(4)
C14 C15 1.551(4)
C1' C2' 1.492(4)
C2' C3' 1.390(4)
C2' C7' 1.392(4)
C3' C4' 1.388(4)
C4' C5' 1.393(4)
C5' C6' 1.383(5)
C6' C7' 1.393(4)
C8' C9' 1.497(4)
C10' C11' 1.497(4)
C12' C13' 1.502(4)
Cl1 C1S 1.762(4)
Cl2 C1S 1.754(4)
Cl3 C1S 1.758(4)

loop_
_geom_torsion_atom_site_label_1
_geom_torsion_atom_site_label_2
_geom_torsion_atom_site_label_3
_geom_torsion_atom_site_label_4
_geom_torsion
O1 C3 C4 C5 25.2(3)
O1 C3 C4 C15 -99.2(2)
O1 C1' C2' C3' 14.0(4)
O1 C1' C2' C7' -167.1(2)
O2 C1' C2' C3' -165.9(3)
O2 C1' C2' C7' 13.0(4)
O3 C7 C8 C9 -50.0(3)
O5 C9 C12 C11 -13.3(4)
O5 C9 C12 C13 113.8(3)
O6 C14 C15 O8 -171.6(2)
O6 C14 C15 C1 -46.6(3)
O6 C14 C15 C4 70.4(3)
C1 C2 C3 O1 130.0(2)
C1 C2 C3 C4 11.0(3)
C2 C1 C15 O8 -63.2(3)
C2 C1 C15 C4 46.5(3)
C2 C1 C15 C14 173.2(2)
C2 C3 C4 C5 142.1(2)
C2 C3 C4 C15 17.7(3)
C3 O1 C1' O2 -3.6(4)
C3 O1 C1' C2' 176.4(2)
C3 C4 C5 C6 130.0(3)
C3 C4 C15 O8 76.4(2)
C3 C4 C15 C1 -38.9(2)
C3 C4 C15 C14 -163.2(2)
C4 C5 C6 C7 159.3(3)
C4 C5 C6 C17 -14.4(5)
C5 C4 C15 O8 -49.7(3)
C5 C4 C15 C1 -165.0(2)
C5 C4 C15 C14 70.7(3)
C5 C6 C7 O3 15.5(4)
C5 C6 C7 C8 -103.2(3)
C6 C7 C8 C9 72.7(3)
C7 O3 C8' O4 3.4(4)
C7 O3 C8' C9' -176.4(2)
C7 C8 C9 O5 142.4(3)
C7 C8 C9 C12 -39.0(4)
C8 C9 C12 C11 168.1(2)
C8 C9 C12 C13 -64.8(3)
C9 C12 C13 C14 168.1(2)
C9 C12 C13 C20 -67.2(3)
C10 C11 C12 C9 -72.8(4)
C10 C11 C12 C13 162.1(3)
C11 C12 C13 C14 -65.1(3)
C11 C12 C13 C20 59.6(3)
C12 C13 C14 O6 -174.3(2)
C12 C13 C14 C15 -56.8(3)
C13 C14 C15 O8 71.2(3)
C13 C14 C15 C1 -163.8(3)
C13 C14 C15 C4 -46.8(3)
C14 O6 C10' O7 7.3(5)
C14 O6 C10' C11' -172.5(3)
C15 O8 C12' O9 -4.5(4)
C15 O8 C12' C13' 174.8(2)
C15 C1 C2 C3 -35.9(3)
C15 C1 C2 C16 -160.9(3)
C15 C4 C5 C6 -110.5(3)
C16 C2 C3 O1 -104.6(3)
C16 C2 C3 C4 136.3(2)
C17 C6 C7 O3 -170.1(2)
C17 C6 C7 C8 71.2(3)
C18 C10 C11 C12 3.5(5)
C19 C10 C11 C12 -179.1(3)
C20 C13 C14 O6 59.9(3)
C20 C13 C14 C15 177.4(2)
C1' O1 C3 C2 147.2(2)
C1' O1 C3 C4 -96.3(3)
C1' C2' C3' C4' 177.1(3)
C1' C2' C7' C6' -177.9(3)
C2' C3' C4' C5' 1.7(5)
C3' C2' C7' C6' 1.1(4)
C3' C4' C5' C6' -0.9(5)
C4' C5' C6' C7' 0.1(5)
C5' C6' C7' C2' -0.2(5)
C7' C2' C3' C4' -1.8(4)
C8' O3 C7 C6 81.3(3)
C8' O3 C7 C8 -156.1(2)
C10' O6 C14 C13 -122.8(3)
C10' O6 C14 C15 110.4(3)
C12' O8 C15 C1 -53.0(3)
C12' O8 C15 C4 -160.2(2)
C12' O8 C15 C14 73.6(3)
